data_1552847
loop_
_publ_author_name
'Sim\~oes, Ricardo G'
'Bernardes, Carlos E. S.'
'Joseph, Abhinav'
'M Piedade, M F\'atima'
'Kraus, Werner'
'Emmerling, Franziska'
'Diogo, Herm\'ino P'
'Minas da Piedade, Manuel E.'

_publ_section_title
;
 Polymorphism in Simvastatin: Twinning, Disorder, and Enantiotropic Phase
 Transitions.
;
_journal_issue 11
_journal_name_full 'Molecular pharmaceutics'
_journal_page_first 5349
_journal_page_last 5360
_journal_paper_doi 10.1021/acs.molpharmaceut.8b00818
_journal_volume 15
_journal_year 2018
_chemical_formula_sum 'C25 H38 O5'
_chemical_formula_weight 418.55
_space_group_crystal_system orthorhombic
_space_group_IT_number 19
_space_group_name_Hall 'P 2ac 2ab'
_space_group_name_H-M_alt 'P 21 21 21'
_atom_sites_solution_hydrogens geom
_audit_creation_method SHELXL-2017/1
_cell_angle_alpha 90
_cell_angle_beta 90
_cell_angle_gamma 90
_cell_formula_units_Z 4
_cell_length_a 6.1145(2)
_cell_length_b 17.2901(6)
_cell_length_c 22.4334(8)
_cell_measurement_temperature 298(2)
_cell_volume 2371.67(14)
_computing_structure_refinement 'SHELXL-2017/1 (Sheldrick, 2017)'
_diffrn_ambient_temperature 298(2)
_diffrn_measured_fraction_theta_full 0.996
_diffrn_measured_fraction_theta_max 0.996
_diffrn_radiation_type MoK\a
_diffrn_radiation_wavelength 0.71073
_diffrn_reflns_av_R_equivalents 0.1042
_diffrn_reflns_av_unetI/netI 0.0415
_diffrn_reflns_Laue_measured_fraction_full 0.996
_diffrn_reflns_Laue_measured_fraction_max 0.996
_diffrn_reflns_limit_h_max 8
_diffrn_reflns_limit_h_min -7
_diffrn_reflns_limit_k_max 23
_diffrn_reflns_limit_k_min -23
_diffrn_reflns_limit_l_max 29
_diffrn_reflns_limit_l_min -29
_diffrn_reflns_number 53096
_diffrn_reflns_point_group_measured_fraction_full 0.997
_diffrn_reflns_point_group_measured_fraction_max 0.997
_diffrn_reflns_theta_full 25.242
_diffrn_reflns_theta_max 28.317
_diffrn_reflns_theta_min 2.356
_exptl_absorpt_coefficient_mu 0.080
_exptl_crystal_density_diffrn 1.172
_exptl_crystal_F_000 912
_refine_diff_density_max 0.307
_refine_diff_density_min -0.280
_refine_diff_density_rms 0.056
_refine_ls_abs_structure_details
;
 Flack x determined using 1284 quotients [(I+)-(I-)]/[(I+)+(I-)]
 (Parsons, Flack and Wagner, Acta Cryst. B69 (2013) 249-259).
;
_refine_ls_abs_structure_Flack -0.1(6)
_refine_ls_extinction_method none
_refine_ls_goodness_of_fit_ref 1.083
_refine_ls_hydrogen_treatment constr
_refine_ls_matrix_type full
_refine_ls_number_parameters 271
_refine_ls_number_reflns 5878
_refine_ls_number_restraints 0
_refine_ls_restrained_S_all 1.083
_refine_ls_R_factor_all 0.1172
_refine_ls_R_factor_gt 0.0789
_refine_ls_shift/su_max 0.000
_refine_ls_shift/su_mean 0.000
_refine_ls_structure_factor_coef Fsqd
_refine_ls_weighting_details 'w=1/[\s^2^(Fo^2^)+(0.1033P)^2^+0.7611P] where P=(Fo^2^+2Fc^2^)/3'
_refine_ls_weighting_scheme calc
_refine_ls_wR_factor_gt 0.1940
_refine_ls_wR_factor_ref 0.2185
_reflns_Friedel_coverage 0.749
_reflns_Friedel_fraction_full 0.999
_reflns_Friedel_fraction_max 0.998
_reflns_number_gt 4045
_reflns_number_total 5878
_reflns_threshold_expression 'I > 2\s(I)'
_cod_data_source_file mp8b00818_si_002.cif
_cod_data_source_block Simv_298K
_cod_database_code 1552847
_shelx_shelxl_version_number 2017/1
_shelx_space_group_comment
;
The symmetry employed for this shelxl refinement is uniquely defined
by the following loop, which should always be used as a source of
symmetry information in preference to the above space-group names.
They are only intended as comments.
;

loop_
_space_group_symop_operation_xyz
'x, y, z'
'-x+1/2, -y, z+1/2'
'-x, y+1/2, -z+1/2'
'x+1/2, -y+1/2, -z'

loop_
_atom_site_label
_atom_site_type_symbol
_atom_site_fract_x
_atom_site_fract_y
_atom_site_fract_z
_atom_site_U_iso_or_equiv
_atom_site_adp_type
_atom_site_occupancy
_atom_site_site_symmetry_order
_atom_site_calc_flag
_atom_site_refinement_flags_posn
_atom_site_refinement_flags_adp
O4 O 0.5087(4) 0.12373(15) 0.17905(12) 0.0482(7) Uani 1 1 d . .
C8 C 0.4632(6) 0.0524(2) 0.06738(16) 0.0441(8) Uani 1 1 d . .
H8 H 0.581275 0.034910 0.093681 0.053 Uiso 1 1 calc R U
O1 O -0.0582(6) -0.11586(17) 0.05054(15) 0.0652(8) Uani 1 1 d . .
C14 C 0.3745(6) 0.1671(2) 0.13700(17) 0.0455(8) Uani 1 1 d . .
H14 H 0.220837 0.152740 0.142628 0.055 Uiso 1 1 calc R U
C13 C 0.4481(6) 0.1414(2) 0.07498(16) 0.0427(8) Uani 1 1 d . .
H00C H 0.336990 0.159607 0.046803 0.051 Uiso 1 1 calc R U
C7 C 0.2558(7) 0.0108(2) 0.08806(19) 0.0512(9) Uani 1 1 d . .
H7B H 0.136701 0.023819 0.061316 0.061 Uiso 1 1 calc R U
H7A H 0.217032 0.029137 0.127532 0.061 Uiso 1 1 calc R U
C9 C 0.5326(7) 0.0312(2) 0.00370(18) 0.0534(10) Uani 1 1 d . .
H9 H 0.582543 -0.022653 0.004702 0.064 Uiso 1 1 calc R U
C12 C 0.6611(6) 0.1801(2) 0.05780(18) 0.0478(9) Uani 1 1 d . .
C5 C 0.0751(7) -0.1203(2) 0.10418(18) 0.0518(9) Uani 1 1 d . .
H5 H -0.001009 -0.093483 0.136578 0.062 Uiso 1 1 calc R U
C6 C 0.2813(7) -0.0773(2) 0.0900(2) 0.0563(10) Uani 1 1 d . .
H6B H 0.335185 -0.094720 0.051577 0.068 Uiso 1 1 calc R U
H6A H 0.390851 -0.090233 0.119599 0.068 Uiso 1 1 calc R U
C18 C 0.4364(9) 0.1164(3) 0.2346(2) 0.0615(11) Uani 1 1 d . .
C11 C 0.7800(7) 0.1443(3) 0.00868(19) 0.0575(10) Uani 1 1 d . .
H11 H 0.904280 0.169146 -0.005609 0.069 Uiso 1 1 calc R U
O5 O 0.2735(8) 0.1494(3) 0.25204(16) 0.0956(13) Uani 1 1 d . .
C17 C 0.7370(7) 0.2431(2) 0.0845(2) 0.0557(10) Uani 1 1 d . .
H17 H 0.868689 0.263180 0.070702 0.067 Uiso 1 1 calc R U
C16 C 0.6294(8) 0.2841(3) 0.1347(2) 0.0656(12) Uani 1 1 d . .
H16 H 0.615546 0.338516 0.122925 0.079 Uiso 1 1 calc R U
O2 O -0.2989(8) -0.1611(2) -0.0108(2) 0.0976(13) Uani 1 1 d . .
C1 C -0.1972(7) -0.1709(3) 0.0340(2) 0.0615(11) Uani 1 1 d . .
C3 C -0.1005(9) -0.2461(3) 0.1279(2) 0.0714(13) Uani 1 1 d . .
H3 H -0.071051 -0.300010 0.138814 0.086 Uiso 1 1 calc R U
C10 C 0.7216(8) 0.0790(3) -0.0165(2) 0.0620(11) Uani 1 1 d . .
H10 H 0.802911 0.061493 -0.048841 0.074 Uiso 1 1 calc R U
C15 C 0.3981(7) 0.2535(2) 0.1449(2) 0.0557(10) Uani 1 1 d . .
H15A H 0.352697 0.267056 0.184971 0.067 Uiso 1 1 calc R U
H15B H 0.299673 0.279234 0.117350 0.067 Uiso 1 1 calc R U
C4 C 0.1127(9) -0.2032(3) 0.1224(2) 0.0635(12) Uani 1 1 d . .
H4B H 0.204209 -0.228578 0.092981 0.076 Uiso 1 1 calc R U
H4A H 0.188830 -0.204526 0.160328 0.076 Uiso 1 1 calc R U
C2 C -0.2150(8) -0.2440(3) 0.0684(3) 0.0724(13) Uani 1 1 d . .
H2B H -0.157199 -0.285625 0.044066 0.087 Uiso 1 1 calc R U
H2A H -0.368850 -0.254681 0.074986 0.087 Uiso 1 1 calc R U
O3 O -0.2335(9) -0.2115(3) 0.1724(2) 0.1174(17) Uani 1 1 d . .
H1O H -0.261869 -0.243554 0.198257 0.176 Uiso 1 1 calc R U
C91 C 0.3472(9) 0.0356(3) -0.0428(2) 0.0738(14) Uani 1 1 d . .
H91A H 0.225741 0.004793 -0.029730 0.111 Uiso 1 1 calc R U
H91C H 0.301219 0.088374 -0.047347 0.111 Uiso 1 1 calc R U
H91B H 0.399209 0.016399 -0.080404 0.111 Uiso 1 1 calc R U
C161 C 0.7747(11) 0.2819(4) 0.1905(3) 0.0936(18) Uani 1 1 d . .
H16B H 0.702892 0.308673 0.222526 0.140 Uiso 1 1 calc R U
H16A H 0.799997 0.229148 0.201884 0.140 Uiso 1 1 calc R U
H16C H 0.911897 0.306575 0.182084 0.140 Uiso 1 1 calc R U
C19 C 0.5689(11) 0.0630(4) 0.2715(2) 0.0765(14) Uani 1 1 d . .
C20 C 0.685(4) 0.0107(9) 0.2404(4) 0.305(14) Uani 1 1 d . .
H20A H 0.785855 0.038945 0.215040 0.366 Uiso 1 1 calc R U
H20B H 0.584128 -0.016210 0.214226 0.366 Uiso 1 1 calc R U
C23 C 0.675(4) 0.1090(8) 0.3195(10) 0.333(14) Uani 1 1 d . .
H23A H 0.569035 0.143321 0.336920 0.500 Uiso 1 1 calc R U
H23B H 0.730424 0.074794 0.349522 0.500 Uiso 1 1 calc R U
H23C H 0.792692 0.138695 0.302943 0.500 Uiso 1 1 calc R U
C22 C 0.421(3) 0.0195(17) 0.3107(13) 0.45(2) Uani 1 1 d . .
H22A H 0.334877 0.054926 0.333753 0.676 Uiso 1 1 calc R U
H22B H 0.326285 -0.012307 0.286927 0.676 Uiso 1 1 calc R U
H22C H 0.505414 -0.012652 0.336922 0.676 Uiso 1 1 calc R U
C21 C 0.817(4) -0.0503(9) 0.2736(7) 0.269(11) Uani 1 1 d . .
H21A H 0.889857 -0.083105 0.245387 0.404 Uiso 1 1 calc R U
H21B H 0.922951 -0.025440 0.298554 0.404 Uiso 1 1 calc R U
H21C H 0.720131 -0.080894 0.297735 0.404 Uiso 1 1 calc R U

loop_
_atom_site_aniso_label
_atom_site_aniso_U_11
_atom_site_aniso_U_22
_atom_site_aniso_U_33
_atom_site_aniso_U_23
_atom_site_aniso_U_13
_atom_site_aniso_U_12
O4 0.0467(14) 0.0521(15) 0.0459(14) 0.0057(11) 0.0053(12) 0.0012(12)
C8 0.0374(17) 0.0447(18) 0.050(2) 0.0018(15) -0.0014(16) 0.0045(15)
O1 0.0657(19) 0.0504(16) 0.079(2) 0.0049(14) -0.0192(17) -0.0063(15)
C14 0.0386(18) 0.0450(19) 0.053(2) 0.0034(16) 0.0026(16) 0.0018(16)
C13 0.0368(17) 0.0468(19) 0.0445(18) 0.0050(15) -0.0026(15) 0.0029(15)
C7 0.049(2) 0.048(2) 0.056(2) -0.0005(17) 0.0025(19) -0.0017(17)
C9 0.055(2) 0.053(2) 0.052(2) -0.0014(17) 0.0002(19) 0.0063(19)
C12 0.0409(19) 0.052(2) 0.051(2) 0.0164(17) 0.0004(16) 0.0024(16)
C5 0.053(2) 0.046(2) 0.056(2) -0.0010(17) -0.0029(18) -0.0033(19)
C6 0.051(2) 0.049(2) 0.069(3) 0.0034(19) -0.003(2) -0.0014(18)
C18 0.066(3) 0.068(3) 0.050(2) -0.0013(19) 0.008(2) -0.010(2)
C11 0.043(2) 0.070(3) 0.059(2) 0.012(2) 0.0106(18) -0.003(2)
O5 0.100(3) 0.120(3) 0.067(2) 0.001(2) 0.030(2) 0.025(3)
C17 0.046(2) 0.051(2) 0.071(3) 0.013(2) 0.005(2) -0.0068(19)
C16 0.070(3) 0.045(2) 0.081(3) 0.003(2) 0.002(2) -0.010(2)
O2 0.099(3) 0.086(3) 0.108(3) -0.019(2) -0.046(3) 0.005(2)
C1 0.050(2) 0.056(3) 0.078(3) -0.017(2) -0.006(2) 0.008(2)
C3 0.078(3) 0.052(2) 0.084(3) 0.005(2) 0.012(3) -0.009(3)
C10 0.054(2) 0.080(3) 0.052(2) 0.003(2) 0.009(2) 0.008(2)
C15 0.057(2) 0.044(2) 0.066(2) -0.0001(19) 0.005(2) 0.0056(19)
C4 0.071(3) 0.052(2) 0.067(3) 0.008(2) -0.009(2) -0.001(2)
C2 0.054(2) 0.059(3) 0.104(4) -0.010(3) 0.007(3) -0.009(2)
O3 0.151(4) 0.100(3) 0.101(3) -0.001(2) 0.065(3) -0.024(3)
C91 0.073(3) 0.094(4) 0.054(3) -0.005(2) -0.008(2) 0.002(3)
C161 0.087(4) 0.100(4) 0.093(4) -0.020(3) -0.010(3) -0.029(4)
C19 0.088(3) 0.088(4) 0.054(3) 0.017(2) -0.006(3) -0.006(3)
C20 0.57(3) 0.247(14) 0.093(6) -0.005(7) -0.087(11) 0.29(2)
C23 0.43(3) 0.138(10) 0.43(3) -0.029(13) -0.33(3) 0.050(15)
C22 0.28(2) 0.49(3) 0.58(4) 0.47(3) 0.16(3) 0.11(2)
C21 0.40(3) 0.199(14) 0.211(13) 0.001(10) -0.080(17) 0.115(19)

loop_
_atom_type_symbol
_atom_type_description
_atom_type_scat_dispersion_real
_atom_type_scat_dispersion_imag
_atom_type_scat_source
C C 0.0033 0.0016 'International Tables Vol C Tables 4.2.6.8 and 6.1.1.4'
H H 0.0000 0.0000 'International Tables Vol C Tables 4.2.6.8 and 6.1.1.4'
O O 0.0106 0.0060 'International Tables Vol C Tables 4.2.6.8 and 6.1.1.4'

loop_
_geom_angle_atom_site_label_1
_geom_angle_atom_site_label_2
_geom_angle_atom_site_label_3
_geom_angle
C18 O4 C14 118.0(3)
C7 C8 C9 113.5(3)
C7 C8 C13 112.6(3)
C9 C8 C13 110.8(3)
C7 C8 H8 106.5
C9 C8 H8 106.5
C13 C8 H8 106.5
C1 O1 C5 123.5(4)
O4 C14 C15 112.3(3)
O4 C14 C13 105.9(3)
C15 C14 C13 111.5(3)
O4 C14 H14 109.0
C15 C14 H14 109.0
C13 C14 H14 109.0
C12 C13 C14 110.9(3)
C12 C13 C8 111.1(3)
C14 C13 C8 114.0(3)
C12 C13 H00C 106.8
C14 C13 H00C 106.8
C8 C13 H00C 106.8
C8 C7 C6 113.0(3)
C8 C7 H7B 109.0
C6 C7 H7B 109.0
C8 C7 H7A 109.0
C6 C7 H7A 109.0
H7B C7 H7A 107.8
C10 C9 C8 111.4(4)
C10 C9 C91 109.7(4)
C8 C9 C91 114.5(4)
C10 C9 H9 107.0
C8 C9 H9 107.0
C91 C9 H9 107.0
C17 C12 C11 121.1(4)
C17 C12 C13 123.3(4)
C11 C12 C13 115.7(4)
O1 C5 C6 105.6(3)
O1 C5 C4 111.1(3)
C6 C5 C4 113.7(4)
O1 C5 H5 108.8
C6 C5 H5 108.8
C4 C5 H5 108.8
C5 C6 C7 114.5(4)
C5 C6 H6B 108.6
C7 C6 H6B 108.6
C5 C6 H6A 108.6
C7 C6 H6A 108.6
H6B C6 H6A 107.6
O5 C18 O4 122.0(5)
O5 C18 C19 124.3(4)
O4 C18 C19 113.6(4)
C10 C11 C12 123.7(4)
C10 C11 H11 118.1
C12 C11 H11 118.1
C12 C17 C16 125.4(4)
C12 C17 H17 117.3
C16 C17 H17 117.3
C17 C16 C15 111.0(4)
C17 C16 C161 110.5(4)
C15 C16 C161 113.9(4)
C17 C16 H16 107.0
C15 C16 H16 107.0
C161 C16 H16 107.0
O2 C1 O1 117.9(5)
O2 C1 C2 121.4(4)
O1 C1 C2 120.7(4)
O3 C3 C4 110.2(4)
O3 C3 C2 110.3(5)
C4 C3 C2 108.5(4)
O3 C3 H3 109.3
C4 C3 H3 109.3
C2 C3 H3 109.3
C11 C10 C9 123.8(4)
C11 C10 H10 118.1
C9 C10 H10 118.1
C14 C15 C16 114.4(3)
C14 C15 H15A 108.7
C16 C15 H15A 108.7
C14 C15 H15B 108.7
C16 C15 H15B 108.7
H15A C15 H15B 107.6
C3 C4 C5 111.0(4)
C3 C4 H4B 109.4
C5 C4 H4B 109.4
C3 C4 H4A 109.4
C5 C4 H4A 109.4
H4B C4 H4A 108.0
C1 C2 C3 116.6(4)
C1 C2 H2B 108.2
C3 C2 H2B 108.2
C1 C2 H2A 108.2
C3 C2 H2A 108.2
H2B C2 H2A 107.3
C3 O3 H1O 109.5
C9 C91 H91A 109.5
C9 C91 H91C 109.5
H91A C91 H91C 109.5
C9 C91 H91B 109.5
H91A C91 H91B 109.5
H91C C91 H91B 109.5
C16 C161 H16B 109.5
C16 C161 H16A 109.5
H16B C161 H16A 109.5
C16 C161 H16C 109.5
H16B C161 H16C 109.5
H16A C161 H16C 109.5
C20 C19 C22 106.9(15)
C20 C19 C18 114.7(5)
C22 C19 C18 108.5(8)
C20 C19 C23 120.4(13)
C22 C19 C23 96.2(17)
C18 C19 C23 108.0(7)
C19 C20 C21 119.4(9)
C19 C20 H20A 107.5
C21 C20 H20A 107.5
C19 C20 H20B 107.5
C21 C20 H20B 107.5
H20A C20 H20B 107.0
C19 C23 H23A 109.5
C19 C23 H23B 109.5
H23A C23 H23B 109.5
C19 C23 H23C 109.5
H23A C23 H23C 109.5
H23B C23 H23C 109.5
C19 C22 H22A 109.5
C19 C22 H22B 109.5
H22A C22 H22B 109.5
C19 C22 H22C 109.5
H22A C22 H22C 109.5
H22B C22 H22C 109.5
C20 C21 H21A 109.5
C20 C21 H21B 109.5
H21A C21 H21B 109.5
C20 C21 H21C 109.5
H21A C21 H21C 109.5
H21B C21 H21C 109.5

loop_
_geom_bond_atom_site_label_1
_geom_bond_atom_site_label_2
_geom_bond_distance
O4 C18 1.329(5)
O4 C14 1.458(5)
C8 C7 1.530(5)
C8 C9 1.534(5)
C8 C13 1.551(5)
C8 H8 0.9800
O1 C1 1.329(5)
O1 C5 1.456(5)
C14 C15 1.512(5)
C14 C13 1.528(5)
C14 H14 0.9800
C13 C12 1.515(5)
C13 H00C 0.9800
C7 C6 1.530(6)
C7 H7B 0.9700
C7 H7A 0.9700
C9 C10 1.492(7)
C9 C91 1.543(6)
C9 H9 0.9800
C12 C17 1.327(6)
C12 C11 1.458(6)
C5 C6 1.499(6)
C5 C4 1.508(6)
C5 H5 0.9800
C6 H6B 0.9700
C6 H6A 0.9700
C18 O5 1.212(7)
C18 C19 1.480(7)
C11 C10 1.312(7)
C11 H11 0.9300
C17 C16 1.484(7)
C17 H17 0.9300
C16 C15 1.527(7)
C16 C161 1.537(8)
C16 H16 0.9800
O2 C1 1.193(6)
C1 C2 1.486(7)
C3 O3 1.421(6)
C3 C4 1.505(7)
C3 C2 1.507(8)
C3 H3 0.9800
C10 H10 0.9300
C15 H15A 0.9700
C15 H15B 0.9700
C4 H4B 0.9700
C4 H4A 0.9700
C2 H2B 0.9700
C2 H2A 0.9700
O3 H1O 0.8200
C91 H91A 0.9600
C91 H91C 0.9600
C91 H91B 0.9600
C161 H16B 0.9600
C161 H16A 0.9600
C161 H16C 0.9600
C19 C20 1.346(13)
C19 C22 1.469(15)
C19 C23 1.486(15)
C20 C21 1.521(16)
C20 H20A 0.9700
C20 H20B 0.9700
C23 H23A 0.9600
C23 H23B 0.9600
C23 H23C 0.9600
C22 H22A 0.9600
C22 H22B 0.9600
C22 H22C 0.9600
C21 H21A 0.9600
C21 H21B 0.9600
C21 H21C 0.9600

loop_
_geom_torsion_atom_site_label_1
_geom_torsion_atom_site_label_2
_geom_torsion_atom_site_label_3
_geom_torsion_atom_site_label_4
_geom_torsion
C18 O4 C14 C15 78.6(4)
C18 O4 C14 C13 -159.6(3)
O4 C14 C13 C12 -77.8(3)
C15 C14 C13 C12 44.5(4)
O4 C14 C13 C8 48.4(4)
C15 C14 C13 C8 170.8(3)
C7 C8 C13 C12 176.4(3)
C9 C8 C13 C12 -55.3(4)
C7 C8 C13 C14 50.3(4)
C9 C8 C13 C14 178.6(3)
C9 C8 C7 C6 62.0(4)
C13 C8 C7 C6 -171.0(3)
C7 C8 C9 C10 174.2(3)
C13 C8 C9 C10 46.4(4)
C7 C8 C9 C91 49.1(5)
C13 C8 C9 C91 -78.7(5)
C14 C13 C12 C17 -18.1(5)
C8 C13 C12 C17 -145.8(4)
C14 C13 C12 C11 162.6(3)
C8 C13 C12 C11 34.9(4)
C1 O1 C5 C6 148.6(4)
C1 O1 C5 C4 24.9(6)
O1 C5 C6 C7 73.8(5)
C4 C5 C6 C7 -164.1(4)
C8 C7 C6 C5 -174.3(4)
C14 O4 C18 O5 -5.9(7)
C14 O4 C18 C19 172.4(4)
C17 C12 C11 C10 174.8(4)
C13 C12 C11 C10 -5.9(6)
C11 C12 C17 C16 179.9(4)
C13 C12 C17 C16 0.6(6)
C12 C17 C16 C15 -10.2(6)
C12 C17 C16 C161 117.1(5)
C5 O1 C1 O2 179.8(4)
C5 O1 C1 C2 -3.7(6)
C12 C11 C10 C9 -3.0(7)
C8 C9 C10 C11 -18.3(6)
C91 C9 C10 C11 109.5(5)
O4 C14 C15 C16 61.5(5)
C13 C14 C15 C16 -57.2(5)
C17 C16 C15 C14 38.3(5)
C161 C16 C15 C14 -87.1(5)
O3 C3 C4 C5 -61.3(6)
C2 C3 C4 C5 59.6(5)
O1 C5 C4 C3 -53.3(5)
C6 C5 C4 C3 -172.2(4)
O2 C1 C2 C3 -172.8(5)
O1 C1 C2 C3 10.7(7)
O3 C3 C2 C1 82.8(5)
C4 C3 C2 C1 -38.1(6)
O5 C18 C19 C20 155.2(13)
O4 C18 C19 C20 -22.9(14)
O5 C18 C19 C22 35.8(18)
O4 C18 C19 C22 -142.3(17)
O5 C18 C19 C23 -67.4(13)
O4 C18 C19 C23 114.4(12)
C22 C19 C20 C21 -56(2)
C18 C19 C20 C21 -176.3(16)
C23 C19 C20 C21 52(3)
